data_4335925
loop_
_publ_author_name
'Daniel K. Unruh'
'Kyle Gojdas'
'Erin Flores'
'Anna Libo'
'Tori Z. Forbes'

_publ_contact_author_address
;Department of Chemistry
W374 Chemistry Building
The University of Iowa
Iowa City, IA 52242-1294
USA
;
_publ_contact_author_fax 1-319-335-1270
_publ_contact_author_name 'Forbes, Tori M.'
_publ_contact_author_phone 1-319-384-1908
_publ_section_title
;
 Synthesis and Structural Characterization of Hydrolysis Products within
 the Uranyl Iminodiacetate and Malate Systems
;
_journal_name_full 'Inorganic Chemistry'
_journal_page_first 10191
_journal_page_last 10198
_journal_paper_doi 10.1021/ic401705j
_journal_volume 52
_journal_year 2013
_chemical_formula_moiety 'C12 H9 K O24 U3, 2(C4 H12 N2), 4(O)'
_chemical_formula_sum 'C20 H31 K N4 O28 U3'
_chemical_formula_weight 1528.68
_chemical_name_systematic
;
 ?
;
_space_group_crystal_system monoclinic
_space_group_IT_number 15
_space_group_name_Hall '-C 2yc'
_space_group_name_H-M_alt 'C 1 2/c 1'
_symmetry_space_group_name_Hall '-C 2yc'
_symmetry_space_group_name_H-M 'C 1 2/c 1'
_atom_sites_solution_hydrogens geom
_atom_sites_solution_primary direct
_atom_sites_solution_secondary difmap
_audit_creation_date 2013-07-01T08:26:53-00:00
_audit_creation_method 'WinGX routine CIF_UPDATE'
_cell_angle_alpha 90
_cell_angle_beta 112.596(2)
_cell_angle_gamma 90
_cell_formula_units_Z 8
_cell_length_a 24.7851(15)
_cell_length_b 20.5105(12)
_cell_length_c 16.5578(9)
_cell_measurement_reflns_used 9814
_cell_measurement_temperature 100(2)
_cell_measurement_theta_max 25.06
_cell_measurement_theta_min 2.39
_cell_volume 7771.1(8)
_computing_cell_refinement 'APEX2 (Bruker AXS, 2006)'
_computing_data_collection 'Collect (Nonius BV, 1997-2000)'
_computing_data_reduction 'APEX2 (Bruker AXS, 2006)'
_computing_molecular_graphics 'CrystalMaker v2.5.0'
_computing_structure_refinement 'SHELXL-2013 (Sheldrick, 2013)'
_computing_structure_solution 'SHELXL-2013 (Sheldrick, 2013)'
_diffrn_ambient_temperature 100(2)
_diffrn_measured_fraction_theta_full 0.972
_diffrn_measured_fraction_theta_max 0.999
_diffrn_measurement_device_type KappaCCD
_diffrn_measurement_method 'CCD phi and omega scans'
_diffrn_radiation_monochromator graphite
_diffrn_radiation_type MoK\a
_diffrn_radiation_wavelength 0.71073
_diffrn_reflns_av_R_equivalents 0.034
_diffrn_reflns_limit_h_max 29
_diffrn_reflns_limit_h_min -29
_diffrn_reflns_limit_k_max 24
_diffrn_reflns_limit_k_min -24
_diffrn_reflns_limit_l_max 19
_diffrn_reflns_limit_l_min -19
_diffrn_reflns_number 66506
_diffrn_reflns_theta_full 25.242
_diffrn_reflns_theta_max 24.998
_diffrn_reflns_theta_min 1.333
_exptl_absorpt_coefficient_mu 12.682
_exptl_absorpt_correction_T_max 0.522
_exptl_absorpt_correction_T_min 0.183
_exptl_absorpt_correction_type multi-scan
_exptl_absorpt_process_details SADABS
_exptl_crystal_colour yellow
_exptl_crystal_density_diffrn 2.613
_exptl_crystal_description plate
_exptl_crystal_F_000 5584
_exptl_crystal_size_max 0.16
_exptl_crystal_size_mid 0.16
_exptl_crystal_size_min 0.05
_refine_diff_density_max 1.217
_refine_diff_density_min -1.171
_refine_diff_density_rms 0.148
_refine_ls_extinction_method none
_refine_ls_goodness_of_fit_ref 1.092
_refine_ls_hydrogen_treatment constr
_refine_ls_matrix_type full
_refine_ls_number_parameters 534
_refine_ls_number_reflns 6845
_refine_ls_number_restraints 46
_refine_ls_restrained_S_all 1.091
_refine_ls_R_factor_all 0.0484
_refine_ls_R_factor_gt 0.0381
_refine_ls_shift/su_max 0
_refine_ls_shift/su_mean 0
_refine_ls_structure_factor_coef Fsqd
_refine_ls_weighting_details
;
 w=1/[\s^2^(Fo^2^)+(0.0543P)^2^+137.6764P]
 where P=(Fo^2^+2Fc^2^)/3
;
_refine_ls_weighting_scheme calc
_refine_ls_wR_factor_gt 0.1039
_refine_ls_wR_factor_ref 0.1111
_reflns_number_gt 5905
_reflns_number_total 6845
_reflns_threshold_expression 'I > 2\s(I)'
_cod_data_source_file ic401705j_si_003.cif
_cod_data_source_block c2c
_cod_database_code 4335925

loop_
_space_group_symop_operation_xyz
'x, y, z'
'-x, y, -z+1/2'
'x+1/2, y+1/2, z'
'-x+1/2, y+1/2, -z+1/2'
'-x, -y, -z'
'x, -y, z-1/2'
'-x+1/2, -y+1/2, -z'
'x+1/2, -y+1/2, z-1/2'

loop_
_atom_site_label
_atom_site_type_symbol
_atom_site_fract_x
_atom_site_fract_y
_atom_site_fract_z
_atom_site_U_iso_or_equiv
_atom_site_adp_type
_atom_site_occupancy
_atom_site_calc_flag
_atom_site_disorder_assembly
_atom_site_disorder_group
U1A U 0.2796(3) -0.0382(2) 0.2202(3) 0.0312(6) Uani 0.612(10) d A .
U2A U 0.18679(11) 0.11371(10) 0.14042(16) 0.0291(3) Uani 0.612(10) d A .
U3A U 0.34934(14) 0.12855(17) 0.26754(17) 0.0288(4) Uani 0.612(10) d A .
U1B U 0.2718(4) -0.0350(3) 0.2119(5) 0.0351(13) Uani 0.388(10) d A .
U2B U 0.2005(2) 0.1291(3) 0.1519(3) 0.0415(8) Uani 0.388(10) d A .
U3B U 0.3629(3) 0.1200(3) 0.2737(3) 0.0375(9) Uani 0.388(10) d A .
K1 K 0.29203(11) 0.06225(11) -0.00407(14) 0.0484(5) Uani 1 d . .
O1 O 0.2712(3) 0.0700(3) 0.2339(4) 0.0378(14) Uani 1 d . .
O2 O 0.3573(3) 0.1132(3) 0.1646(4) 0.0429(16) Uani 1 d . .
O3 O 0.2908(3) -0.0268(3) 0.1201(4) 0.0428(15) Uani 1 d . .
O4 O 0.3699(3) 0.0105(3) 0.3002(5) 0.0461(16) Uani 1 d . .
O5 O 0.2093(3) -0.1194(3) 0.1394(4) 0.0439(16) Uani 1 d . .
O6 O 0.1794(3) 0.0023(4) 0.1439(4) 0.0518(18) Uani 1 d . .
O7 O 0.2639(3) -0.0538(4) 0.3145(4) 0.0505(18) Uani 1 d . .
O8 O 0.2696(4) 0.1928(3) 0.2011(5) 0.059(2) Uani 1 d . .
O9 O 0.2091(3) 0.1089(4) 0.0498(5) 0.058(2) Uani 1 d . .
O10 O 0.3521(4) -0.1147(3) 0.2574(6) 0.061(2) Uani 1 d . .
O11 O 0.3912(4) 0.3393(4) 0.2575(5) 0.060(2) Uani 1 d . .
O12 O 0.1630(4) 0.2268(4) 0.1004(6) 0.065(2) Uani 1 d . .
O13 O 0.3533(4) 0.1415(4) 0.3758(5) 0.068(2) Uani 1 d . .
O14 O 0.3861(3) 0.2339(4) 0.2678(5) 0.0571(19) Uani 1 d . .
O15 O 0.1671(4) 0.1293(4) 0.2326(5) 0.069(2) Uani 1 d . .
O16 O 0.4566(3) 0.1055(4) 0.3350(5) 0.064(2) Uani 1 d . .
O17 O 0.1807(4) 0.3176(4) 0.0452(5) 0.064(2) Uani 1 d . .
O18 O 0.0933(3) 0.0928(5) 0.0523(6) 0.072(3) Uani 1 d . .
O19 O 0.3758(4) -0.0201(5) -0.0125(6) 0.070(2) Uani 1 d . .
O20 O 0.1267(4) -0.1551(5) 0.0434(6) 0.079(3) Uani 1 d . .
O21 O 0.5397(4) 0.0665(5) 0.4271(6) 0.084(3) Uani 1 d . .
O22A O 0.4377(11) -0.1521(12) 0.3227(17) 0.097(7) Uiso 0.5 d . .
O22B O 0.4449(9) -0.1370(10) 0.2894(14) 0.076(6) Uiso 0.5 d . .
O23 O 0.0268(6) 0.0540(7) -0.0631(10) 0.153(7) Uani 1 d . .
O24A O 0.2381(9) -0.0631(9) -0.0922(12) 0.067(5) Uiso 0.5 d A .
O24B O 0.2089(10) -0.0447(11) -0.0993(14) 0.086(6) Uiso 0.5 d A .
O25 O 0.3663(6) 0.4673(7) 0.2105(12) 0.163(7) Uani 1 d . .
O26 O 0.1477(4) 0.3689(5) 0.4374(7) 0.086(3) Uani 1 d . .
O27 O 0.0456(4) 0.2892(5) 0.3675(6) 0.082(3) Uani 1 d . .
O28 O 0.0954(5) 0.2353(5) 0.2355(8) 0.100(3) Uani 1 d . .
C1 C 0.3637(5) 0.2874(6) 0.2434(7) 0.051(3) Uani 1 d . .
C2 C 0.1979(5) 0.2696(7) 0.0931(8) 0.060(3) Uani 1 d . .
C3A C 0.2616(9) 0.2457(12) 0.1428(15) 0.072(3) Uani 0.612(10) d A 2
H3A H 0.2762 0.2309 0.0973 0.086 Uiso 0.612(10) calc A 2
C4A C 0.2985(9) 0.3015(12) 0.1883(15) 0.072(3) Uani 0.612(10) d A 2
H4A1 H 0.2811 0.3212 0.2272 0.086 Uiso 0.612(10) calc A 2
H4A2 H 0.2966 0.3346 0.1437 0.086 Uiso 0.612(10) calc A 2
C3B C 0.2988(14) 0.2534(12) 0.214(2) 0.072(3) Uani 0.388(10) d A 1
H3B H 0.2814 0.2775 0.2504 0.086 Uiso 0.388(10) calc A 1
C4B C 0.2734(14) 0.287(2) 0.130(2) 0.072(3) Uani 0.388(10) d A 1
H4B1 H 0.29 0.2708 0.0883 0.086 Uiso 0.388(10) calc A 1
H4B2 H 0.2804 0.3348 0.1377 0.086 Uiso 0.388(10) calc A 1
C5 C 0.4886(6) 0.0583(7) 0.3704(9) 0.066(3) Uani 1 d . .
C6 C 0.4032(6) -0.1007(6) 0.2879(11) 0.077(4) Uani 1 d . .
C7 C 0.4171(6) -0.0252(9) 0.2966(13) 0.101(5) Uani 1 d . .
H7 H 0.4195 -0.0125 0.2398 0.121 Uiso 1 calc . .
C8 C 0.4734(7) -0.0133(9) 0.3603(13) 0.112(6) Uani 1 d . .
H8A H 0.5025 -0.0368 0.3438 0.135 Uiso 1 calc . .
H8B H 0.4757 -0.0308 0.4172 0.135 Uiso 1 calc . .
C9 C 0.1573(6) -0.1119(6) 0.0881(8) 0.060(3) Uani 1 d . .
C10 C 0.0690(9) 0.0459(8) -0.0007(14) 0.103(6) Uani 1 d . .
C11A C 0.0844(9) -0.0271(11) 0.0368(15) 0.072(3) Uani 0.612(10) d A 2
H11A H 0.0689 -0.0351 0.0828 0.086 Uiso 0.612(10) calc A 2
H11B H 0.0669 -0.0593 -0.0106 0.086 Uiso 0.612(10) calc A 2
C12A C 0.1436(10) -0.0322(12) 0.0706(16) 0.072(3) Uani 0.612(10) d A 2
H12A H 0.1564 -0.02 0.0223 0.086 Uiso 0.612(10) calc A 2
C11B C 0.1081(15) -0.0129(18) 0.001(2) 0.072(3) Uani 0.388(10) d A 1
H11C H 0.1407 0.0012 -0.0155 0.086 Uiso 0.388(10) calc A 1
H11D H 0.085 -0.0462 -0.0417 0.086 Uiso 0.388(10) calc A 1
C12B C 0.1339(14) -0.0440(16) 0.100(2) 0.072(3) Uani 0.388(10) d A 1
H12B H 0.1038 -0.0466 0.1265 0.086 Uiso 0.388(10) calc A 1
N1 N 0.3024(4) 0.2509(5) 0.4821(6) 0.057(2) Uani 1 d . .
H1A H 0.3201 0.2079 0.504 0.068 Uiso 1 calc . .
H1B H 0.3285 0.2741 0.4589 0.068 Uiso 1 calc . .
C13 C 0.2982(5) 0.2888(7) 0.5552(8) 0.069(3) Uani 1 d . .
H13A H 0.2855 0.3337 0.5352 0.083 Uiso 1 calc . .
H13B H 0.3374 0.2913 0.603 0.083 Uiso 1 calc . .
C14 C 0.2442(6) 0.2411(7) 0.4099(8) 0.065(3) Uani 1 d . .
H14A H 0.2484 0.2121 0.3649 0.079 Uiso 1 calc . .
H14B H 0.2288 0.2836 0.3821 0.079 Uiso 1 calc . .
N2 N 0.4419(4) 0.1958(5) 0.0394(6) 0.059(2) Uani 1 d . .
H2A H 0.4057 0.212 -0.0072 0.071 Uiso 1 calc B 1
H2B H 0.4392 0.1478 0.0429 0.071 Uiso 1 calc B 1
N3 N 0.5015(4) 0.3175(5) 0.0915(6) 0.072(3) Uani 1 d . .
H3C H 0.5038 0.3654 0.087 0.086 Uiso 1 calc C 1
H3D H 0.5381 0.3019 0.1379 0.086 Uiso 1 calc C 1
C15A C 0.4495(7) 0.2264(7) 0.1258(8) 0.0524(19) Uani 0.747(11) d D 1
H15A H 0.4171 0.2132 0.1434 0.063 Uiso 0.747(11) calc D 1
H15B H 0.4868 0.2123 0.1718 0.063 Uiso 0.747(11) calc D 1
C16A C 0.4492(6) 0.2990(7) 0.1136(9) 0.0524(19) Uani 0.747(11) d D 1
H16A H 0.4517 0.3213 0.1679 0.063 Uiso 0.747(11) calc D 1
H16B H 0.4125 0.3126 0.0657 0.063 Uiso 0.747(11) calc D 1
C17A C 0.4936(7) 0.2863(7) 0.0063(8) 0.0524(19) Uani 0.747(11) d D 1
H17A H 0.5256 0.2996 -0.0122 0.063 Uiso 0.747(11) calc D 1
H17B H 0.456 0.3001 -0.0395 0.063 Uiso 0.747(11) calc D 1
C18A C 0.4943(6) 0.2140(7) 0.0186(9) 0.0524(19) Uani 0.747(11) d D 1
H18A H 0.5308 0.2006 0.0672 0.063 Uiso 0.747(11) calc D 1
H18B H 0.4924 0.1915 -0.0353 0.063 Uiso 0.747(11) calc D 1
C15B C 0.4228(14) 0.2461(18) 0.091(2) 0.0524(19) Uani 0.253(11) d D 2
H15C H 0.3955 0.2779 0.0512 0.063 Uiso 0.253(11) calc D 2
H15D H 0.4034 0.2245 0.1261 0.063 Uiso 0.253(11) calc D 2
C16B C 0.4786(15) 0.279(2) 0.150(2) 0.0524(19) Uani 0.253(11) d D 2
H16C H 0.5077 0.2465 0.1841 0.063 Uiso 0.253(11) calc D 2
H16D H 0.4706 0.309 0.1911 0.063 Uiso 0.253(11) calc D 2
C17B C 0.5203(15) 0.2647(18) 0.040(2) 0.0524(19) Uani 0.253(11) d D 2
H17C H 0.5419 0.2848 0.007 0.063 Uiso 0.253(11) calc D 2
H17D H 0.5458 0.2317 0.0806 0.063 Uiso 0.253(11) calc D 2
C18B C 0.4639(15) 0.234(2) -0.022(2) 0.0524(19) Uani 0.253(11) d D 2
H18C H 0.4713 0.2038 -0.0637 0.063 Uiso 0.253(11) calc D 2
H18D H 0.4353 0.2672 -0.0552 0.063 Uiso 0.253(11) calc D 2
N4 N 0 0.1724(8) 0.25 0.082(4) Uani 1 d . .
H4A H 0.0296 0.2012 0.242 0.099 Uiso 0.5 calc . .
H4B H -0.0296 0.2012 0.258 0.099 Uiso 0.5 calc . .
N5 N -0.0444(14) 0.0493(18) 0.254(2) 0.131(11) Uani 0.5 d . .
H5A H -0.0749 0.02 0.2581 0.157 Uiso 0.5 calc . .
H5B H -0.0134 0.0224 0.2467 0.157 Uiso 0.5 calc . .
C19 C 0.0296(8) 0.1365(9) 0.3338(10) 0.097(5) Uani 1 d . .
C20 C 0.0702(16) 0.096(2) 0.322(3) 0.114(10) Uani 0.5 d . .
H20A H 0.0896 0.0699 0.3762 0.137 Uiso 0.5 calc . .
H20B H 0.1005 0.1224 0.3126 0.137 Uiso 0.5 calc . .
C21 C -0.0228(16) 0.0862(19) 0.323(2) 0.103(8) Uani 0.5 d . .
H21A H -0.009 0.0569 0.3748 0.124 Uiso 0.5 calc . .
H21B H -0.0555 0.1119 0.3271 0.124 Uiso 0.5 calc . .

loop_
_atom_site_aniso_label
_atom_site_aniso_U_11
_atom_site_aniso_U_22
_atom_site_aniso_U_33
_atom_site_aniso_U_23
_atom_site_aniso_U_13
_atom_site_aniso_U_12
U1A 0.0404(15) 0.0283(7) 0.0231(6) 0.0026(5) 0.0100(7) 0.0066(6)
U2A 0.0217(7) 0.0276(6) 0.0341(6) 0.0033(4) 0.0064(5) 0.0007(4)
U3A 0.0254(9) 0.0375(9) 0.0224(5) 0.0010(4) 0.0081(5) -0.0044(6)
U1B 0.0339(18) 0.0281(16) 0.043(2) 0.0001(12) 0.0150(17) -0.0095(17)
U2B 0.0328(14) 0.0575(19) 0.0307(10) 0.0075(11) 0.0085(10) 0.0077(12)
U3B 0.037(2) 0.0278(11) 0.0443(11) -0.0002(7) 0.0117(12) -0.0052(12)
K1 0.0682(15) 0.0510(13) 0.0329(11) 0.0047(10) 0.0271(10) 0.0078(11)
O1 0.039(3) 0.031(3) 0.040(3) 0.002(3) 0.011(3) 0.004(3)
O2 0.049(4) 0.047(4) 0.033(3) -0.002(3) 0.016(3) -0.007(3)
O3 0.053(4) 0.040(4) 0.043(4) 0.000(3) 0.027(3) 0.002(3)
O4 0.038(4) 0.047(4) 0.051(4) 0.011(3) 0.015(3) 0.005(3)
O5 0.055(4) 0.030(3) 0.043(4) -0.004(3) 0.015(3) -0.005(3)
O6 0.041(4) 0.070(5) 0.039(4) -0.003(3) 0.010(3) 0.002(3)
O7 0.066(5) 0.051(4) 0.037(4) 0.003(3) 0.022(3) -0.007(4)
O8 0.094(6) 0.030(4) 0.074(5) 0.010(3) 0.055(5) 0.003(4)
O9 0.055(4) 0.075(5) 0.044(4) 0.016(4) 0.019(3) 0.024(4)
O10 0.062(5) 0.037(4) 0.077(6) 0.002(4) 0.019(4) 0.010(4)
O11 0.082(6) 0.046(4) 0.060(5) -0.001(4) 0.036(4) -0.008(4)
O12 0.062(5) 0.064(5) 0.085(6) 0.037(5) 0.045(5) 0.029(4)
O13 0.093(6) 0.075(5) 0.040(4) -0.013(4) 0.031(4) -0.034(5)
O14 0.066(5) 0.041(4) 0.070(5) -0.005(4) 0.033(4) -0.019(4)
O15 0.082(6) 0.076(6) 0.065(5) 0.025(4) 0.046(5) 0.039(5)
O16 0.046(4) 0.075(6) 0.059(5) 0.010(4) 0.006(4) -0.025(4)
O17 0.063(5) 0.057(5) 0.069(5) 0.002(4) 0.022(4) -0.010(4)
O18 0.042(4) 0.091(7) 0.075(6) 0.044(5) 0.015(4) 0.031(5)
O19 0.056(5) 0.084(6) 0.066(5) -0.022(5) 0.018(4) 0.006(4)
O20 0.060(5) 0.079(6) 0.088(6) -0.039(5) 0.019(5) -0.008(5)
O21 0.049(5) 0.117(8) 0.082(6) 0.037(6) 0.021(5) 0.000(5)
O23 0.091(9) 0.134(12) 0.155(13) 0.018(10) -0.042(9) 0.019(8)
O25 0.121(11) 0.097(10) 0.240(19) 0.062(11) 0.036(12) -0.005(8)
O26 0.084(7) 0.092(7) 0.095(7) 0.035(6) 0.050(6) 0.002(5)
O27 0.092(7) 0.094(7) 0.067(6) -0.006(5) 0.039(5) 0.002(6)
O28 0.114(8) 0.080(7) 0.136(9) -0.004(6) 0.082(8) 0.023(6)
C1 0.048(6) 0.068(8) 0.040(6) -0.022(5) 0.019(5) -0.022(6)
C2 0.042(6) 0.074(8) 0.052(7) 0.012(6) 0.006(5) 0.025(6)
C3A 0.050(5) 0.080(6) 0.069(7) 0.006(5) 0.005(4) -0.013(5)
C4A 0.050(5) 0.080(6) 0.069(7) 0.006(5) 0.005(4) -0.013(5)
C3B 0.050(5) 0.080(6) 0.069(7) 0.006(5) 0.005(4) -0.013(5)
C4B 0.050(5) 0.080(6) 0.069(7) 0.006(5) 0.005(4) -0.013(5)
C5 0.060(8) 0.080(9) 0.064(8) -0.011(7) 0.030(7) -0.036(7)
C6 0.064(9) 0.050(7) 0.107(11) -0.007(7) 0.020(8) 0.018(6)
C7 0.049(8) 0.115(13) 0.132(15) 0.004(11) 0.028(9) 0.015(8)
C8 0.059(9) 0.121(15) 0.137(16) 0.010(12) 0.016(10) 0.026(9)
C9 0.076(9) 0.052(7) 0.047(6) -0.011(5) 0.019(6) -0.010(6)
C10 0.117(15) 0.061(10) 0.118(15) 0.021(10) 0.031(12) 0.018(10)
C11A 0.050(5) 0.080(6) 0.069(7) 0.006(5) 0.005(4) -0.013(5)
C12A 0.050(5) 0.080(6) 0.069(7) 0.006(5) 0.005(4) -0.013(5)
C11B 0.050(5) 0.080(6) 0.069(7) 0.006(5) 0.005(4) -0.013(5)
C12B 0.050(5) 0.080(6) 0.069(7) 0.006(5) 0.005(4) -0.013(5)
N1 0.049(5) 0.064(6) 0.058(6) 0.005(5) 0.021(4) -0.001(4)
C13 0.057(7) 0.078(9) 0.066(8) -0.014(7) 0.017(6) -0.019(6)
C14 0.074(8) 0.073(8) 0.055(7) -0.005(6) 0.032(6) -0.018(7)
N2 0.060(6) 0.061(6) 0.067(6) -0.011(5) 0.035(5) -0.003(5)
N3 0.063(6) 0.083(7) 0.052(6) 0.006(5) 0.003(5) -0.031(6)
C15A 0.047(5) 0.074(5) 0.038(4) 0.015(4) 0.017(3) 0.016(4)
C16A 0.047(5) 0.074(5) 0.038(4) 0.015(4) 0.017(3) 0.016(4)
C17A 0.047(5) 0.074(5) 0.038(4) 0.015(4) 0.017(3) 0.016(4)
C18A 0.047(5) 0.074(5) 0.038(4) 0.015(4) 0.017(3) 0.016(4)
C15B 0.047(5) 0.074(5) 0.038(4) 0.015(4) 0.017(3) 0.016(4)
C16B 0.047(5) 0.074(5) 0.038(4) 0.015(4) 0.017(3) 0.016(4)
C17B 0.047(5) 0.074(5) 0.038(4) 0.015(4) 0.017(3) 0.016(4)
C18B 0.047(5) 0.074(5) 0.038(4) 0.015(4) 0.017(3) 0.016(4)
N4 0.105(12) 0.075(10) 0.058(8) 0 0.022(8) 0
N5 0.10(2) 0.17(3) 0.106(18) 0.041(16) 0.025(17) -0.044(17)
C19 0.102(11) 0.106(11) 0.073(9) 0.024(8) 0.022(8) 0.029(8)
C20 0.097(17) 0.13(2) 0.11(2) 0.015(18) 0.035(17) 0.026(14)
C21 0.118(16) 0.15(2) 0.068(14) 0.054(13) 0.060(14) 0.033(13)

loop_
_atom_type_symbol
_atom_type_description
_atom_type_scat_dispersion_real
_atom_type_scat_dispersion_imag
_atom_type_scat_source
C C 0.0033 0.0016 'International Tables Vol C Tables 4.2.6.8 and 6.1.1.4'
H H 0 0 'International Tables Vol C Tables 4.2.6.8 and 6.1.1.4'
N N 0.0061 0.0033 'International Tables Vol C Tables 4.2.6.8 and 6.1.1.4'
O O 0.0106 0.006 'International Tables Vol C Tables 4.2.6.8 and 6.1.1.4'
K K 0.2009 0.2494 'International Tables Vol C Tables 4.2.6.8 and 6.1.1.4'
U U -9.6767 9.6646 'International Tables Vol C Tables 4.2.6.8 and 6.1.1.4'

loop_
_geom_angle_atom_site_label_1
_geom_angle_atom_site_label_2
_geom_angle_atom_site_label_3
_geom_angle
_geom_angle_site_symmetry_1
_geom_angle_site_symmetry_3
O7 U1A O3 175.5(4) . .
O7 U1A O1 91.6(3) . .
O3 U1A O1 91.0(3) . .
O7 U1A O10 93.2(4) . .
O3 U1A O10 87.3(4) . .
O1 U1A O10 138.0(4) . .
O7 U1A O4 93.6(4) . .
O3 U1A O4 90.7(3) . .
O1 U1A O4 68.1(2) . .
O10 U1A O4 70.0(3) . .
O7 U1A O5 90.5(3) . .
O3 U1A O5 85.0(3) . .
O1 U1A O5 131.6(4) . .
O10 U1A O5 90.1(3) . .
O4 U1A O5 159.8(4) . .
O7 U1A O6 89.6(4) . .
O3 U1A O6 88.1(4) . .
O1 U1A O6 66.7(3) . .
O10 U1A O6 154.9(3) . .
O4 U1A O6 134.7(3) . .
O5 U1A O6 64.9(3) . .
O7 U1A U3B 103.5(3) . .
O3 U1A U3B 80.8(3) . .
O1 U1A U3B 35.78(19) . .
O10 U1A U3B 103.0(3) . .
O4 U1A U3B 34.96(19) . .
O5 U1A U3B 160.2(3) . .
O6 U1A U3B 100.6(3) . .
O7 U1A U3A 102.5(3) . .
O3 U1A U3A 81.5(3) . .
O1 U1A U3A 30.41(17) . .
O10 U1A U3A 108.4(3) . .
O4 U1A U3A 40.03(18) . .
O5 U1A U3A 156.5(3) . .
O6 U1A U3A 95.3(2) . .
U3B U1A U3A 5.43(10) . .
O7 U1A U2A 98.3(3) . .
O3 U1A U2A 82.0(3) . .
O1 U1A U2A 32.64(18) . .
O10 U1A U2A 165.0(3) . .
O4 U1A U2A 99.6(2) . .
O5 U1A U2A 99.4(3) . .
O6 U1A U2A 35.6(2) . .
U3B U1A U2A 65.07(10) . .
U3A U1A U2A 59.77(8) . .
O7 U1A U2B 99.0(3) . .
O3 U1A U2B 81.8(3) . .
O1 U1A U2B 26.46(19) . .
O10 U1A U2B 159.8(3) . .
O4 U1A U2B 93.0(2) . .
O5 U1A U2B 105.8(3) . .
O6 U1A U2B 42.1(2) . .
U3B U1A U2B 58.57(9) . .
U3A U1A U2B 53.26(10) . .
U2A U1A U2B 6.52(7) . .
O7 U1A K1 160.8(3) . .
O3 U1A K1 21.1(2) . .
O1 U1A K1 70.0(2) . .
O10 U1A K1 104.4(3) . .
O4 U1A K1 85.1(2) . .
O5 U1A K1 97.3(2) . .
O6 U1A K1 77.9(2) . .
U3B U1A K1 65.25(10) . .
U3A U1A K1 64.67(8) . .
U2A U1A K1 63.09(9) . .
U2B U1A K1 61.92(10) . .
O9 U2A O15 172.7(4) . .
O9 U2A O18 91.1(4) . .
O15 U2A O18 92.1(4) . .
O9 U2A O1 92.8(3) . .
O15 U2A O1 88.3(3) . .
O18 U2A O1 145.1(3) . .
O9 U2A O6 91.1(3) . .
O15 U2A O6 96.0(3) . .
O18 U2A O6 75.8(3) . .
O1 U2A O6 69.5(2) . .
O9 U2A O12 86.9(3) . .
O15 U2A O12 86.9(3) . .
O18 U2A O12 85.6(3) . .
O1 U2A O12 129.2(3) . .
O6 U2A O12 161.2(3) . .
O9 U2A O8 84.4(3) . .
O15 U2A O8 89.6(4) . .
O18 U2A O8 149.7(3) . .
O1 U2A O8 65.2(2) . .
O6 U2A O8 134.1(3) . .
O12 U2A O8 64.2(3) . .
O9 U2A U1B 84.2(3) . .
O15 U2A U1B 100.6(3) . .
O18 U2A U1B 111.9(3) . .
O1 U2A U1B 34.4(2) . .
O6 U2A U1B 36.7(2) . .
O12 U2A U1B 160.4(3) . .
O8 U2A U1B 97.5(2) . .
O9 U2A U3A 82.2(3) . .
O15 U2A U3A 95.2(3) . .
O18 U2A U3A 171.1(3) . .
O1 U2A U3A 30.57(17) . .
O6 U2A U3A 98.34(18) . .
O12 U2A U3A 99.8(2) . .
O8 U2A U3A 35.79(19) . .
U1B U2A U3A 61.66(13) . .
O9 U2A U1A 84.6(2) . .
O15 U2A U1A 100.1(3) . .
O18 U2A U1A 113.8(3) . .
O1 U2A U1A 32.55(17) . .
O6 U2A U1A 38.52(18) . .
O12 U2A U1A 158.8(2) . .
O8 U2A U1A 95.7(2) . .
U1B U2A U1A 1.87(19) . .
U3A U2A U1A 59.86(9) . .
O9 U2A U3B 81.0(3) . .
O15 U2A U3B 96.8(3) . .
O18 U2A U3B 168.3(3) . .
O1 U2A U3B 28.46(18) . .
O6 U2A U3B 95.62(19) . .
O12 U2A U3B 102.5(2) . .
O8 U2A U3B 38.6(2) . .
U1B U2A U3B 58.90(14) . .
U3A U2A U3B 2.98(11) . .
U1A U2A U3B 57.11(10) . .
O9 U2A K1 21.6(2) . .
O15 U2A K1 159.4(3) . .
O18 U2A K1 106.6(3) . .
O1 U2A K1 71.48(18) . .
O6 U2A K1 80.85(19) . .
O12 U2A K1 102.7(2) . .
O8 U2A K1 78.63(17) . .
U1B U2A K1 64.88(11) . .
U3A U2A K1 65.39(6) . .
U1A U2A K1 64.88(7) . .
U3B U2A K1 63.59(8) . .
O13 U3A O2 171.2(4) . .
O13 U3A O1 92.3(3) . .
O2 U3A O1 94.1(3) . .
O13 U3A O8 95.9(4) . .
O2 U3A O8 91.9(3) . .
O1 U3A O8 70.8(3) . .
O13 U3A O14 89.4(3) . .
O2 U3A O14 88.8(3) . .
O1 U3A O14 145.2(3) . .
O8 U3A O14 74.5(3) . .
O13 U3A O4 89.9(4) . .
O2 U3A O4 87.1(3) . .
O1 U3A O4 66.7(2) . .
O8 U3A O4 137.3(3) . .
O14 U3A O4 148.0(3) . .
O13 U3A O16 86.6(4) . .
O2 U3A O16 84.6(3) . .
O1 U3A O16 134.7(3) . .
O8 U3A O16 154.4(3) . .
O14 U3A O16 80.1(3) . .
O4 U3A O16 68.0(3) . .
O13 U3A C3B 91.6(9) . .
O2 U3A C3B 93.2(8) . .
O1 U3A C3B 100.2(5) . .
O8 U3A C3B 29.5(5) . .
O14 U3A C3B 45.1(5) . .
O4 U3A C3B 166.8(5) . .
O16 U3A C3B 125.1(5) . .
O13 U3A U2B 101.1(3) . .
O2 U3A U2B 87.6(2) . .
O1 U3A U2B 36.47(18) . .
O8 U3A U2B 35.3(2) . .
O14 U3A U2B 109.3(3) . .
O4 U3A U2B 102.1(2) . .
O16 U3A U2B 167.7(3) . .
C3B U3A U2B 64.7(5) . .
O13 U3A U2A 102.0(3) . .
O2 U3A U2A 86.6(2) . .
O1 U3A U2A 32.07(16) . .
O8 U3A U2A 40.1(2) . .
O14 U3A U2A 114.0(2) . .
O4 U3A U2A 97.38(18) . .
O16 U3A U2A 163.3(2) . .
C3B U3A U2A 69.5(5) . .
U2B U3A U2A 4.82(11) . .
O13 U3A U1A 100.9(3) . .
O2 U3A U1A 81.7(2) . .
O1 U3A U1A 31.80(19) . .
O8 U3A U1A 100.4(2) . .
O14 U3A U1A 169.0(2) . .
O4 U3A U1A 37.24(19) . .
O16 U3A U1A 104.2(3) . .
C3B U3A U1A 129.8(5) . .
U2B U3A U1A 65.17(14) . .
U2A U3A U1A 60.37(11) . .
O13 U3A U1B 101.7(3) . .
O17 K1 O9 93.2(3) 7 .
O17 K1 O19 106.4(3) 7 .
O9 K1 O19 157.8(3) . .
O17 K1 O3 149.8(2) 7 .
O9 K1 O3 76.2(2) . .
O19 K1 O3 81.6(3) . .
O17 K1 O7 76.8(2) 7 6
O9 K1 O7 117.7(2) . 6
O19 K1 O7 77.8(2) . 6
O3 K1 O7 133.2(2) . 6
O17 K1 O2 79.0(2) 7 .
O9 K1 O2 76.3(2) . .
O19 K1 O2 97.0(2) . .
O3 K1 O2 71.1(2) . .
O7 K1 O2 152.5(2) 6 .
O17 K1 O24A 139.8(4) 7 .
O9 K1 O24A 102.1(4) . .
O19 K1 O24A 69.5(4) . .
O3 K1 O24A 70.4(4) . .
O7 K1 O24A 63.1(4) 6 .
O2 K1 O24A 140.6(4) . .
O17 K1 O24B 135.9(5) 7 .
O9 K1 O24B 88.7(5) . .
O19 K1 O24B 84.4(5) . .
O3 K1 O24B 72.9(4) . .
O7 K1 O24B 63.7(4) 6 .
O2 K1 O24B 143.3(4) . .
O24A K1 O24B 15.0(4) . .
O17 K1 U2A 100.37(19) 7 .
O9 K1 U2A 14.04(15) . .
O19 K1 U2A 145.1(2) . .
O3 K1 U2A 64.20(14) . .
O7 K1 U2A 130.93(17) 6 .
O2 K1 U2A 66.41(15) . .
O24A K1 U2A 103.2(4) . .
O24B K1 U2A 91.8(4) . .
U2B K1 U2A 6.01(7) . .
U1B K1 U2A 50.14(13) . .
O17 K1 U1A 138.6(2) 7 .
O9 K1 U1A 64.87(17) . .
O19 K1 U1A 93.2(2) . .
O3 K1 U1A 13.56(15) . .
O7 K1 U1A 144.06(18) 6 .
O2 K1 U1A 62.36(15) . .
O24A K1 U1A 81.1(4) . .
O24B K1 U1A 81.0(4) . .
U2A K1 U1A 52.03(8) . .
U3A O1 U1A 117.8(3) . .
U3A O1 U2A 117.4(3) . .
U1A O1 U2A 114.8(3) . .
U3A O2 K1 139.5(3) . .
U1A O3 K1 145.4(4) . .
C7 O4 U1A 112.6(8) . .
C7 O4 U3A 127.1(9) . .
U1A O4 U3A 102.7(3) . .
C9 O5 U1A 128.8(7) . .
C12A O6 U2A 121.0(11) . .
C12B O6 U2A 134.4(17) . .
C12A O6 U1A 117.1(12) . .
C12B O6 U1A 118.5(17) . .
U2A O6 U1A 105.9(3) . .
U1A O7 K1 154.2(4) . 6_556
C3B O8 U3A 97.9(15) . .
C3A O8 U3A 130.0(10) . .
C3B O8 U2A 157.5(14) . .
C3A O8 U2A 110.1(9) . .
U3A O8 U2A 104.2(3) . .
U2A O9 K1 144.4(4) . .
C6 O10 U1A 122.8(8) . .
C2 O12 U2A 125.8(7) . .
C1 O14 U3A 134.2(7) . .
C5 O16 U3A 137.1(7) . .
C2 O17 K1 146.0(8) . 7
C10 O18 U2A 132.8(11) . .
O22B O22A C6 68(3) . .
O22A O22B C6 80(3) . .
O24B O24A K1 83(2) . .
O24A O24B K1 82(2) . .
O14 C1 O11 124.1(10) . .
O14 C1 C4A 126.9(12) . .
O11 C1 C4A 109.0(13) . .
O14 C1 C3B 89.2(13) . .
O11 C1 C3B 145.7(16) . .
O17 C2 O12 122.2(10) . .
O17 C2 C3A 128.5(14) . .
O12 C2 C3A 108.8(12) . .
O17 C2 C4B 96.7(15) . .
O12 C2 C4B 141.0(15) . .
O8 C3A C4A 110.4(17) . .
O8 C3A C2 116.9(16) . .
C4A C3A C2 109.2(19) . .
O8 C3A H3A 106.6 . .
C4A C3A H3A 106.6 . .
C2 C3A H3A 106.6 . .
C3A C4A C1 117.3(19) . .
C3A C4A H4A1 108 . .
C1 C4A H4A1 108 . .
C3A C4A H4A2 108 . .
C1 C4A H4A2 108 . .
H4A1 C4A H4A2 107.2 . .
O8 C3B C4B 106(2) . .
O8 C3B C1 144(3) . .
C4B C3B C1 96(2) . .
O8 C3B U3A 52.6(11) . .
C4B C3B U3A 135(3) . .
C1 C3B U3A 91.5(15) . .
O8 C3B H3B 102.1 . .
C4B C3B H3B 102.1 . .
C1 C3B H3B 102.1 . .
U3A C3B H3B 119.9 . .
C3B C4B C2 104(2) . .
C3B C4B H4B1 110.9 . .
C2 C4B H4B1 110.9 . .
C3B C4B H4B2 110.9 . .
C2 C4B H4B2 110.9 . .
H4B1 C4B H4B2 108.9 . .
O16 C5 O21 121.4(12) . .
O16 C5 C8 128.2(12) . .
O21 C5 C8 110.3(14) . .
O10 C6 O22B 126.0(15) . .
O10 C6 O22A 112.7(16) . .
O22B C6 O22A 31.6(13) . .
O10 C6 C7 115.3(11) . .
O22B C6 C7 115.3(16) . .
O22A C6 C7 130.7(16) . .
O4 C7 C8 118.7(16) . .
O4 C7 C6 111.2(12) . .
C8 C7 C6 110.8(14) . .
O4 C7 H7 105 . .
C8 C7 H7 105 . .
C6 C7 H7 105 . .
C7 C8 C5 112.5(15) . .
C7 C8 H8A 109.1 . .
C5 C8 H8A 109.1 . .
C7 C8 H8B 109.1 . .
C5 C8 H8B 109.1 . .
H8A C8 H8B 107.8 . .
O20 C9 O5 124.2(12) . .
O20 C9 C12B 123.9(14) . .
O5 C9 C12B 111.3(13) . .
O20 C9 C12A 124.7(13) . .
O5 C9 C12A 109.1(11) . .
O23 C10 O18 121.6(16) . .
O23 C10 C11B 118(2) . .
O18 C10 C11B 117(2) . .
O23 C10 C11A 118.2(19) . .
O18 C10 C11A 117.0(16) . .
C12A C11A C10 107(2) . .
C12A C11A H11A 110.4 . .
C10 C11A H11A 110.4 . .
C12A C11A H11B 110.4 . .
C10 C11A H11B 110.4 . .
H11A C11A H11B 108.6 . .
C11A C12A O6 123(2) . .
C11A C12A C9 105.2(18) . .
O6 C12A C9 109.1(15) . .
C11A C12A H12A 106.1 . .
O6 C12A H12A 106.1 . .
C9 C12A H12A 106.1 . .
C10 C11B C12B 109(3) . .
C10 C11B H11C 109.9 . .
C12B C11B H11C 109.9 . .
C10 C11B H11D 109.9 . .
C12B C11B H11D 109.9 . .
H11C C11B H11D 108.3 . .
O6 C12B C9 113(3) . .
O6 C12B C11B 100(2) . .
C9 C12B C11B 104(3) . .
O6 C12B H12B 112.8 . .
C9 C12B H12B 112.8 . .
C11B C12B H12B 112.8 . .
C13 N1 C14 112.1(9) . .
C13 N1 H1A 109.2 . .
C14 N1 H1A 109.2 . .
C13 N1 H1B 109.2 . .
C14 N1 H1B 109.2 . .
H1A N1 H1B 107.9 . .
N1 C13 C14 112.3(10) . 7_556
N1 C13 H13A 109.1 . .
C14 C13 H13A 109.1 7_556 .
N1 C13 H13B 109.1 . .
C14 C13 H13B 109.1 7_556 .
H13A C13 H13B 107.9 . .
N1 C14 C13 110.5(10) . 7_556
N1 C14 H14A 109.5 . .
C13 C14 H14A 109.5 7_556 .
N1 C14 H14B 109.5 . .
C13 C14 H14B 109.5 7_556 .
H14A C14 H14B 108.1 . .
C15A N2 C18A 108.1(10) . .
C15B N2 C18B 107(2) . .
C15A N2 H2A 110.1 . .
C18A N2 H2A 110.1 . .
C15A N2 H2B 110.1 . .
C18A N2 H2B 110.1 . .
H2A N2 H2B 108.4 . .
C17A N3 C16A 107.8(10) . .
C16B N3 C17B 105(3) . .
C17A N3 H3C 110.1 . .
C16A N3 H3C 110.1 . .
C17A N3 H3D 110.1 . .
C16A N3 H3D 110.1 . .
H3C N3 H3D 108.5 . .
C16A C15A N2 107.0(10) . .
C16A C15A H15A 110.3 . .
N2 C15A H15A 110.3 . .
C16A C15A H15B 110.3 . .
N2 C15A H15B 110.3 . .
H15A C15A H15B 108.6 . .
C15A C16A N3 108.6(11) . .
C15A C16A H16A 110 . .
N3 C16A H16A 110 . .
C15A C16A H16B 110 . .
N3 C16A H16B 110 . .
H16A C16A H16B 108.4 . .
N3 C17A C18A 107.7(11) . .
N3 C17A H17A 110.2 . .
C18A C17A H17A 110.2 . .
N3 C17A H17B 110.2 . .
C18A C17A H17B 110.2 . .
H17A C17A H17B 108.5 . .
C17A C18A N2 108.0(11) . .
C17A C18A H18A 110.1 . .
N2 C18A H18A 110.1 . .
C17A C18A H18B 110.1 . .
N2 C18A H18B 110.1 . .
H18A C18A H18B 108.4 . .
C16B C15B N2 105(3) . .
C16B C15B H15C 110.7 . .
N2 C15B H15C 110.7 . .
C16B C15B H15D 110.7 . .
N2 C15B H15D 110.7 . .
H15C C15B H15D 108.8 . .
C15B C16B N3 107(3) . .
C15B C16B H16C 110.3 . .
N3 C16B H16C 110.3 . .
C15B C16B H16D 110.3 . .
N3 C16B H16D 110.3 . .
H16C C16B H16D 108.5 . .
C18B C17B N3 106(3) . .
C18B C17B H17C 110.6 . .
N3 C17B H17C 110.6 . .
C18B C17B H17D 110.6 . .
N3 C17B H17D 110.6 . .
H17C C17B H17D 108.7 . .
C17B C18B N2 103(3) . .
C17B C18B H18C 111.1 . .
C17B C18B H18D 111.1 . .
N2 C18B H18D 111.1 . .
H18C C18B H18D 109 . .
C19 N4 C19 120.8(19) . 2
C19 N4 H4A 107.1 . .
C19 N4 H4A 107.1 2 .
C19 N4 H4B 107.1 . .
C19 N4 H4B 107.1 2 .
H4A N4 H4B 106.8 . .
C21 N5 C20 106(3) . 2
C21 N5 H5A 110.6 . .
C20 N5 H5A 110.6 2 .
C21 N5 H5B 110.6 . .
C20 N5 H5B 110.6 2 .
H5A N5 H5B 108.8 . .
C20 C19 N4 107(2) . .
C20 C19 C21 101(3) . .
N4 C19 C21 97.3(15) . .
C19 C20 N5 114(3) . 2
C19 C20 H20A 108.8 . .
N5 C20 H20A 108.8 2 .
N5 C20 H20B 108.8 2 .
H20A C20 H20B 107.7 . .
N5 C21 C19 120(2) . .
N5 C21 H21A 107.2 . .
C19 C21 H21A 107.2 . .
N5 C21 H21B 107.2 . .
C19 C21 H21B 107.2 . .
H21A C21 H21B 106.9 . .

loop_
_geom_bond_atom_site_label_1
_geom_bond_atom_site_label_2
_geom_bond_distance
_geom_bond_site_symmetry_2
U1A O7 1.777(8) .
U1A O3 1.798(7) .
U1A O1 2.250(8) .
U1A O10 2.286(10) .
U1A O4 2.343(9) .
U1A O5 2.410(8) .
U1A O6 2.458(9) .
U2A O9 1.789(8) .
U2A O15 1.800(8) .
U2A O18 2.256(9) .
U2A O1 2.256(6) .
U2A O6 2.296(8) .
U2A O12 2.423(8) .
U2A O8 2.504(8) .
U3A O13 1.778(8) .
U3A O2 1.818(7) .
U3A O1 2.161(7) .
U3A O8 2.276(9) .
U3A O14 2.346(8) .
U3A O4 2.490(8) .
U3A O16 2.501(9) .
K1 O17 2.710(8) 7
K1 O9 2.711(8) .
K1 O19 2.722(8) .
K1 O3 2.759(7) .
K1 O7 2.816(7) 6
K1 O2 2.835(7) .
K1 O24A 3.004(18) .
K1 O24B 3.01(2) .
O4 C7 1.400(16) .
O5 C9 1.252(14) .
O6 C12A 1.39(2) .
O6 C12B 1.438(18) .
O8 C3B 1.412(18) .
O8 C3A 1.41(2) .
O10 C6 1.204(15) .
O11 C1 1.237(13) .
O12 C2 1.270(15) .
O14 C1 1.226(14) .
O16 C5 1.245(16) .
O17 C2 1.233(14) .
O17 K1 2.710(8) 7
O18 C10 1.28(2) .
O20 C9 1.216(14) .
O21 C5 1.266(15) .
O22A O22B 0.71(3) .
O22A C6 1.34(3) .
O22B C6 1.27(2) .
O23 C10 1.17(2) .
O24A O24B 0.78(2) .
C1 C4A 1.55(2) .
C1 C3B 1.65(3) .
C2 C3A 1.55(2) .
C2 C4B 1.77(3) .
C3A C4A 1.48(3) .
C3A H3A 1 .
C4A H4A1 0.99 .
C4A H4A2 0.99 .
C3B C4B 1.46(5) .
C3B H3B 1 .
C4B H4B1 0.99 .
C4B H4B2 0.99 .
C5 C8 1.51(2) .
C6 C7 1.58(2) .
C7 C8 1.41(2) .
C7 H7 1 .
C8 H8A 0.99 .
C8 H8B 0.99 .
C9 C12B 1.55(4) .
C9 C12A 1.67(3) .
C10 C11B 1.54(4) .
C10 C11A 1.61(3) .
C11A C12A 1.36(3) .
C11A H11A 0.99 .
C11A H11B 0.99 .
C12A H12A 1 .
C11B C12B 1.65(5) .
C11B H11C 0.99 .
C11B H11D 0.99 .
C12B H12B 1 .
N1 C13 1.475(15) .
N1 C14 1.493(15) .
N1 H1A 0.99 .
N1 H1B 0.99 .
C13 C14 1.510(16) 7_556
C13 H13A 0.99 .
C13 H13B 0.99 .
C14 H14A 0.99 .
C14 H14B 0.99 .
N2 C15A 1.507(13) .
N2 C18A 1.512(13) .
N2 C15B 1.526(19) .
N2 C18B 1.533(19) .
N2 H2A 0.99 .
N2 H2B 0.99 .
N3 C17A 1.491(13) .
N3 C16B 1.514(19) .
N3 C16A 1.525(13) .
N3 C17B 1.554(19) .
N3 H3C 0.99 .
N3 H3D 0.99 .
C15A C16A 1.502(15) .
C15A H15A 0.99 .
C15A H15B 0.99 .
C16A H16A 0.99 .
C16A H16B 0.99 .
C17A C18A 1.498(15) .
C17A H17A 0.99 .
C17A H17B 0.99 .
C18A H18A 0.99 .
C18A H18B 0.99 .
C15B C16B 1.51(2) .
C15B H15C 0.99 .
C15B H15D 0.99 .
C16B H16C 0.99 .
C16B H16D 0.99 .
C17B C18B 1.52(2) .
C17B H17C 0.99 .
C17B H17D 0.99 .
C18B H18C 0.99 .
C18B H18D 0.99 .
N4 C19 1.491(16) .
N4 C19 1.491(16) 2
N4 H4A 0.99 .
N4 H4B 0.99 .
N5 C21 1.31(5) .
N5 C20 1.51(5) 2
N5 H5A 0.99 .
N5 H5B 0.99 .
C19 C20 1.38(4) .
C19 C21 1.62(4) .
C20 N5 1.51(5) 2
C20 H20A 0.99 .
C20 H20B 0.99 .
C21 H21A 0.99 .
C21 H21B 0.99 .
